data_4309173
loop_
_publ_author_name
'Md. Badruz Zaman'
'Konstantin Udachin'
'John A. Ripmeester'
'Mark D. Smith'
'Hans-Conrad zur Loye'

_publ_section_title
;
Synthesis and Characterization of Diverse Coordination Polymers. Linear and
Zigzag Chains Involving Their Structural Transformation via Intermolecular
Hydrogen-Bonded, Interpenetrating Ladders Polycatenane, and
Noninterpenetrating Square Grid from Long, Rigid N,N'-Bidentate Ligands:
1,4-Bis[(x-pyridyl)ethynyl]benzene (x= 3 and 4)
;
_journal_name_full 'Inorganic Chemistry'
_journal_page_first 5047
_journal_page_last 5059
_journal_paper_doi 10.1021/ic050080d
_journal_volume 44
_journal_year 2005
_chemical_formula_sum 'C22 H20 Cd N4 O8'
_chemical_formula_weight 580.82
_chemical_name_systematic
; 
 ? 
;
_space_group_IT_number 15
_symmetry_cell_setting monoclinic
_symmetry_space_group_name_Hall '-C 2yc'
_symmetry_space_group_name_H-M 'C 1 2/c 1'
_atom_sites_solution_hydrogens geom
_atom_sites_solution_primary direct
_atom_sites_solution_secondary difmap
_audit_creation_method SHELXL-97
_cell_angle_alpha 90.00
_cell_angle_beta 92.8240(10)
_cell_angle_gamma 90.00
_cell_formula_units_Z 4
_cell_length_a 7.5864(4)
_cell_length_b 23.2217(13)
_cell_length_c 13.5715(8)
_cell_measurement_temperature 173(2)
_cell_volume 2388.0(2)
_computing_structure_refinement 'SHELXL-97 (Sheldrick, 1997)'
_computing_structure_solution 'SHELXS-97 (Sheldrick, 1990)'
_diffrn_ambient_temperature 173(2)
_diffrn_measured_fraction_theta_full 0.998
_diffrn_measured_fraction_theta_max 0.998
_diffrn_radiation_monochromator graphite
_diffrn_radiation_source 'fine-focus sealed tube'
_diffrn_radiation_type MoK\a
_diffrn_radiation_wavelength 0.71070
_diffrn_reflns_av_R_equivalents 0.0601
_diffrn_reflns_av_sigmaI/netI 0.0661
_diffrn_reflns_limit_h_max 10
_diffrn_reflns_limit_h_min -10
_diffrn_reflns_limit_k_max 32
_diffrn_reflns_limit_k_min -32
_diffrn_reflns_limit_l_max 18
_diffrn_reflns_limit_l_min -18
_diffrn_reflns_number 15023
_diffrn_reflns_theta_full 29.62
_diffrn_reflns_theta_max 29.62
_diffrn_reflns_theta_min 1.75
_exptl_absorpt_coefficient_mu 0.969
_exptl_absorpt_correction_type empirical
_exptl_absorpt_process_details sadabs
_exptl_crystal_density_diffrn 1.616
_exptl_crystal_density_method 'not measured'
_exptl_crystal_F_000 1168
_exptl_crystal_size_max 0.3
_exptl_crystal_size_mid 0.3
_exptl_crystal_size_min 0.2
_refine_diff_density_max 1.233
_refine_diff_density_min -0.583
_refine_diff_density_rms 0.121
_refine_ls_extinction_method none
_refine_ls_goodness_of_fit_ref 1.215
_refine_ls_hydrogen_treatment mixed
_refine_ls_matrix_type full
_refine_ls_number_parameters 250
_refine_ls_number_reflns 3365
_refine_ls_number_restraints 35
_refine_ls_restrained_S_all 1.210
_refine_ls_R_factor_all 0.0942
_refine_ls_R_factor_gt 0.0558
_refine_ls_shift/su_max 0.000
_refine_ls_shift/su_mean 0.000
_refine_ls_structure_factor_coef Fsqd
_refine_ls_weighting_details 'calc w=1/[\s^2^(Fo^2^)+(0.0300P)^2^+20.1938P] where P=(Fo^2^+2Fc^2^)/3'
_refine_ls_weighting_scheme calc
_refine_ls_wR_factor_gt 0.1320
_refine_ls_wR_factor_ref 0.1391
_reflns_number_gt 2248
_reflns_number_total 3365
_reflns_threshold_expression >2sigma(I)
_cod_data_source_file ic050080dsi20050119_032607_1.cif
_cod_data_source_block compound-1_zam77
_cod_database_code 4309173

loop_
_symmetry_equiv_pos_as_xyz
'x, y, z'
'-x, y, -z+1/2'
'x+1/2, y+1/2, z'
'-x+1/2, y+1/2, -z+1/2'
'-x, -y, -z'
'x, -y, z-1/2'
'-x+1/2, -y+1/2, -z'
'x+1/2, -y+1/2, z-1/2'

loop_
_atom_site_label
_atom_site_type_symbol
_atom_site_fract_x
_atom_site_fract_y
_atom_site_fract_z
_atom_site_U_iso_or_equiv
_atom_site_adp_type
_atom_site_occupancy
_atom_site_symmetry_multiplicity
_atom_site_calc_flag
_atom_site_refinement_flags
_atom_site_disorder_assembly
_atom_site_disorder_group
O1A O 1.310(4) 0.0884(9) -0.2124(15) 0.058(9) Uani 0.50 1 d PD A 1
O2A O 1.2230(10) 0.0002(4) -0.1945(5) 0.0363(16) Uani 0.50 1 d PD A 1
O3A O 1.1357(14) 0.0669(4) -0.0958(7) 0.037(2) Uani 0.50 1 d PD A 1
N2A N 1.224(2) 0.0521(6) -0.1680(11) 0.033(4) Uani 0.50 1 d PD A 1
O1K O 1.2274(13) 0.0311(4) 0.1108(7) 0.029(2) Uani 0.50 1 d PD B 1
H4K1 H 1.166(16) 0.036(6) 0.172(6) 0.01(4) Uiso 0.50 1 d PD C 1
C1K C 1.4047(16) 0.0407(8) 0.0871(11) 0.050(4) Uani 0.50 1 d PD B 1
H1K1 H 1.4079 0.0541 0.0187 0.074 Uiso 0.50 1 calc PR B 1
H1K2 H 1.4715 0.0048 0.0949 0.074 Uiso 0.50 1 calc PR B 1
H1K3 H 1.4572 0.0701 0.1314 0.074 Uiso 0.50 1 calc PR B 1
O1B O 1.292(4) 0.0867(8) -0.2060(13) 0.053(8) Uani 0.50 1 d PD D 2
O2B O 1.0863(11) 0.0256(4) -0.1760(6) 0.038(2) Uani 0.50 1 d PD D 2
O3B O 1.2383(13) 0.0647(4) -0.0548(6) 0.039(2) Uani 0.50 1 d PD D 2
N2B N 1.207(2) 0.0595(7) -0.1462(10) 0.043(5) Uani 0.50 1 d PD D 2
O2K O 1.1712(15) 0.0205(5) 0.1445(10) 0.029(2) Uani 0.50 1 d PD E 2
H4K2 H 1.137(16) 0.002(5) 0.206(5) 0.04(3) Uiso 0.50 1 d PD F 2
C2K C 1.3531(16) 0.0329(6) 0.1570(9) 0.040(3) Uani 0.50 1 d PD E 2
H2K1 H 1.3690 0.0702 0.1902 0.061 Uiso 0.50 1 calc PR E 2
H2K2 H 1.4050 0.0346 0.0923 0.061 Uiso 0.50 1 calc PR E 2
H2K3 H 1.4117 0.0028 0.1970 0.061 Uiso 0.50 1 calc PR E 2
Cd1 Cd 1.0000 0.0000 0.0000 0.02451(15) Uani 1 2 d S . 3
N1 N 0.8432(6) 0.0837(2) 0.0234(3) 0.0285(10) Uani 1 1 d . G 3
C2 C 0.8439(8) 0.1101(2) 0.1109(4) 0.0292(12) Uani 1 1 d . G 3
H2 H 0.895(8) 0.090(3) 0.168(4) 0.033(17) Uiso 1 1 d . H 3
C3 C 0.7610(9) 0.1870(3) 0.2231(5) 0.0373(14) Uani 1 1 d . G 3
C4 C 0.7582(8) 0.1622(2) 0.1268(5) 0.0336(13) Uani 1 1 d . G 3
C5 C 0.7567(8) 0.1089(3) -0.0526(5) 0.0345(13) Uani 1 1 d . G 3
H5 H 0.756(7) 0.089(2) -0.106(4) 0.024(15) Uiso 1 1 d . I 3
C6 C 0.7616(9) 0.2069(3) 0.3043(5) 0.0380(14) Uani 1 1 d . G 3
C9 C 0.7584(9) 0.2289(3) 0.4034(5) 0.0389(15) Uani 1 1 d . G 3
C10 C 0.7154(10) 0.2866(3) 0.4203(5) 0.0418(16) Uani 1 1 d . . 3
H10 H 0.677(9) 0.306(3) 0.370(5) 0.04(2) Uiso 1 1 d . J 3
C12 C 0.7941(9) 0.1930(3) 0.4837(5) 0.0405(15) Uani 1 1 d . . 3
H12 H 0.819(7) 0.157(3) 0.480(4) 0.021(15) Uiso 1 1 d . K 3
C13 C 0.6683(10) 0.1869(3) 0.0459(6) 0.0477(18) Uani 1 1 d . G 3
H13 H 0.614(8) 0.217(3) 0.048(5) 0.032(17) Uiso 1 1 d . L 3
C14 C 0.6682(10) 0.1601(3) -0.0441(5) 0.0460(17) Uani 1 1 d . G 3
H14 H 0.616(9) 0.177(3) -0.114(5) 0.05(2) Uiso 1 1 d . M 3

loop_
_atom_site_aniso_label
_atom_site_aniso_U_11
_atom_site_aniso_U_22
_atom_site_aniso_U_33
_atom_site_aniso_U_23
_atom_site_aniso_U_13
_atom_site_aniso_U_12
O1A 0.057(13) 0.073(18) 0.044(14) 0.019(11) 0.001(10) -0.020(11)
O2A 0.038(4) 0.039(4) 0.032(4) -0.003(5) 0.004(3) 0.003(5)
O3A 0.048(7) 0.039(5) 0.023(5) 0.000(4) 0.004(5) 0.003(5)
N2A 0.029(8) 0.041(10) 0.030(6) 0.017(6) 0.001(6) 0.002(7)
O1K 0.029(6) 0.035(5) 0.024(5) 0.006(4) 0.003(4) -0.009(4)
C1K 0.028(7) 0.068(10) 0.051(9) 0.015(8) -0.009(6) 0.000(6)
O1B 0.086(18) 0.041(13) 0.032(11) -0.005(9) 0.018(11) -0.021(11)
O2B 0.031(5) 0.047(5) 0.035(5) -0.005(4) 0.007(4) -0.007(4)
O3B 0.048(6) 0.046(5) 0.022(5) -0.006(4) -0.002(4) -0.008(5)
N2B 0.031(10) 0.029(8) 0.068(15) 0.000(8) -0.008(9) -0.005(7)
O2K 0.028(6) 0.035(6) 0.024(6) -0.004(5) 0.000(4) 0.001(4)
C2K 0.042(8) 0.056(9) 0.024(6) 0.003(6) 0.006(6) 0.008(6)
Cd1 0.0272(3) 0.0246(2) 0.0216(2) -0.0034(3) -0.00014(17) 0.0061(3)
N1 0.031(3) 0.027(2) 0.028(2) -0.0034(19) 0.003(2) 0.004(2)
C2 0.031(3) 0.024(3) 0.033(3) -0.003(2) -0.001(2) 0.002(2)
C3 0.042(4) 0.028(3) 0.043(4) -0.003(3) 0.012(3) 0.002(3)
C4 0.032(3) 0.026(3) 0.044(4) -0.006(3) 0.012(3) 0.001(2)
C5 0.037(3) 0.037(3) 0.029(3) -0.002(3) 0.001(3) 0.007(3)
C6 0.040(4) 0.030(3) 0.045(4) -0.002(3) 0.013(3) 0.005(3)
C9 0.036(3) 0.036(3) 0.047(4) -0.011(3) 0.014(3) 0.001(3)
C10 0.049(4) 0.034(3) 0.043(4) -0.001(3) 0.012(3) 0.004(3)
C12 0.049(4) 0.028(3) 0.047(4) -0.006(3) 0.018(3) 0.005(3)
C13 0.058(5) 0.033(4) 0.052(4) 0.002(3) 0.006(4) 0.019(3)
C14 0.050(4) 0.043(4) 0.045(4) 0.008(3) 0.000(3) 0.017(3)

loop_
_atom_type_symbol
_atom_type_description
_atom_type_scat_dispersion_real
_atom_type_scat_dispersion_imag
_atom_type_scat_source
C C 0.0033 0.0016 'International Tables Vol C Tables 4.2.6.8 and 6.1.1.4'
H H 0.0000 0.0000 'International Tables Vol C Tables 4.2.6.8 and 6.1.1.4'
N N 0.0061 0.0033 'International Tables Vol C Tables 4.2.6.8 and 6.1.1.4'
O O 0.0106 0.0060 'International Tables Vol C Tables 4.2.6.8 and 6.1.1.4'
Cd Cd -0.8075 1.2024 'International Tables Vol C Tables 4.2.6.8 and 6.1.1.4'

loop_
_geom_angle_atom_site_label_1
_geom_angle_atom_site_label_2
_geom_angle_atom_site_label_3
_geom_angle
_geom_angle_site_symmetry_1
_geom_angle_site_symmetry_3
_geom_angle_publ_flag
O1A N2A O2A 120.7(13) . . ?
O1A N2A O3A 120.2(12) . . ?
O2A N2A O3A 119.1(11) . . ?
O1B N2B O3B 121.3(12) . . ?
O1B N2B O2B 120.3(13) . . ?
O3B N2B O2B 118.5(11) . . ?
N1 Cd1 N1 180.0(2) . 5_755 ?
C5 N1 C2 117.9(5) . . ?
C5 N1 Cd1 120.1(4) . . ?
C2 N1 Cd1 121.9(4) . . ?
N1 C2 C4 123.6(6) . . ?
C6 C3 C4 178.7(7) . . ?
C13 C4 C2 116.8(6) . . ?
C13 C4 C3 122.8(6) . . ?
C2 C4 C3 120.4(6) . . ?
N1 C5 C14 122.8(6) . . ?
C3 C6 C9 177.7(7) . . ?
C12 C9 C10 119.0(6) . . ?
C12 C9 C6 120.5(6) . . ?
C10 C9 C6 120.4(6) . . ?
C12 C10 C9 120.2(7) 7_656 . ?
C9 C12 C10 120.8(6) . 7_656 ?
C14 C13 C4 119.8(6) . . ?
C13 C14 C5 119.2(6) . . ?

loop_
_geom_bond_atom_site_label_1
_geom_bond_atom_site_label_2
_geom_bond_distance
_geom_bond_site_symmetry_2
_geom_bond_publ_flag
O1A N2A 1.238(12) . ?
O2A N2A 1.257(12) . ?
O3A N2A 1.263(12) . ?
O1K C1K 1.416(14) . ?
O1B N2B 1.235(12) . ?
O2B N2B 1.259(11) . ?
O3B N2B 1.257(12) . ?
O2K C2K 1.412(14) . ?
Cd1 N1 2.310(4) . ?
Cd1 N1 2.310(4) 5_755 ?
N1 C5 1.330(7) . ?
N1 C2 1.336(7) . ?
C2 C4 1.395(8) . ?
C3 C6 1.196(9) . ?
C3 C4 1.427(9) . ?
C4 C13 1.388(9) . ?
C5 C14 1.372(9) . ?
C6 C9 1.440(9) . ?
C9 C12 1.389(9) . ?
C9 C10 1.400(9) . ?
C10 C12 1.392(9) 7_656 ?
C12 C10 1.392(9) 7_656 ?
C13 C14 1.371(10) . ?
